data_1542644
loop_
_publ_author_name
'Zhou, Xin'
'Wu, Qinghua'
'Yu, Yang'
'Yu, Changjiang'
'Hao, Erhong'
'Wei, Yun'
'Mu, Xiaolong'
'Jiao, Lijuan'

_publ_section_title
;
 Metal-Free Direct \a-Selective Arylation of Boron Dipyrromethenes via
 Base-Mediated C-H Functionalization.
;
_journal_issue 4
_journal_name_full 'Organic letters'
_journal_page_first 736
_journal_page_last 739
_journal_paper_doi 10.1021/acs.orglett.5b03706
_journal_volume 18
_journal_year 2016
_chemical_formula_sum 'C25 H23 B F2 N2 O'
_chemical_formula_weight 416.26
_chemical_name_common 1e
_chemical_name_systematic
; 
 ? 
;
_space_group_IT_number 33
_symmetry_cell_setting orthorhombic
_symmetry_space_group_name_Hall 'P 2c -2n'
_symmetry_space_group_name_H-M 'P n a 21'
_atom_sites_solution_hydrogens geom
_atom_sites_solution_primary direct
_atom_sites_solution_secondary difmap
_audit_creation_method SHELXL-97
_cell_angle_alpha 90.00
_cell_angle_beta 90.00
_cell_angle_gamma 90.00
_cell_formula_units_Z 4
_cell_length_a 17.9538(17)
_cell_length_b 8.2467(8)
_cell_length_c 14.4494(14)
_cell_measurement_reflns_used 9618
_cell_measurement_temperature 293(2)
_cell_measurement_theta_max 27.47
_cell_measurement_theta_min 2.27
_cell_volume 2139.4(4)
_computing_cell_refinement 'Bruker SMART'
_computing_data_collection 'Bruker SMART'
_computing_data_reduction 'Bruker SAINT'
_computing_molecular_graphics 'Bruker SHELXTL'
_computing_publication_material 'Bruker SHELXTL'
_computing_structure_refinement 'SHELXL-97 (Sheldrick, 1997)'
_computing_structure_solution 'SHELXS-97 (Sheldrick, 1990)'
_diffrn_ambient_temperature 293(2)
_diffrn_measured_fraction_theta_full 1.000
_diffrn_measured_fraction_theta_max 1.000
_diffrn_measurement_device_type 'CCD area detector'
_diffrn_measurement_method 'phi and omega scans'
_diffrn_radiation_monochromator graphite
_diffrn_radiation_source 'fine-focus sealed tube'
_diffrn_radiation_type MoK\a
_diffrn_radiation_wavelength 0.71073
_diffrn_reflns_av_R_equivalents 0.0264
_diffrn_reflns_av_sigmaI/netI 0.0237
_diffrn_reflns_limit_h_max 22
_diffrn_reflns_limit_h_min -23
_diffrn_reflns_limit_k_max 10
_diffrn_reflns_limit_k_min -10
_diffrn_reflns_limit_l_max 18
_diffrn_reflns_limit_l_min -18
_diffrn_reflns_number 17325
_diffrn_reflns_theta_full 27.47
_diffrn_reflns_theta_max 27.47
_diffrn_reflns_theta_min 2.27
_exptl_absorpt_coefficient_mu 0.090
_exptl_absorpt_correction_T_max 0.9884
_exptl_absorpt_correction_T_min 0.9839
_exptl_absorpt_correction_type multi-scan
_exptl_crystal_colour red
_exptl_crystal_density_diffrn 1.292
_exptl_crystal_density_method 'not measured'
_exptl_crystal_description block
_exptl_crystal_F_000 872
_exptl_crystal_size_max 0.18
_exptl_crystal_size_mid 0.16
_exptl_crystal_size_min 0.13
_refine_diff_density_max 0.132
_refine_diff_density_min -0.122
_refine_diff_density_rms 0.025
_refine_ls_abs_structure_details 'Flack H D (1983), Acta Cryst. A39, 876-881'
_refine_ls_abs_structure_Flack 1.4(5)
_refine_ls_extinction_coef 0.0104(10)
_refine_ls_extinction_expression Fc^*^=kFc[1+0.001xFc^2^\l^3^/sin(2\q)]^-1/4^
_refine_ls_extinction_method SHELXL
_refine_ls_goodness_of_fit_ref 1.038
_refine_ls_hydrogen_treatment mixed
_refine_ls_matrix_type full
_refine_ls_number_parameters 285
_refine_ls_number_reflns 4787
_refine_ls_number_restraints 1
_refine_ls_restrained_S_all 1.038
_refine_ls_R_factor_all 0.0372
_refine_ls_R_factor_gt 0.0322
_refine_ls_shift/su_max 0.016
_refine_ls_shift/su_mean 0.001
_refine_ls_structure_factor_coef Fsqd
_refine_ls_weighting_details 'calc w=1/[\s^2^(Fo^2^)+(0.0487P)^2^+0.1539P] where P=(Fo^2^+2Fc^2^)/3'
_refine_ls_weighting_scheme calc
_refine_ls_wR_factor_gt 0.0848
_refine_ls_wR_factor_ref 0.0884
_reflns_number_gt 4314
_reflns_number_total 4787
_reflns_threshold_expression >2sigma(I)
_cod_data_source_file ol5b03706_si_002.cif
_cod_data_source_block 141215b
_cod_depositor_comments
;
The following automatic conversions were performed:

'_symmetry_cell_setting' value 'Orthorhombic' changed to
'orthorhombic' according to
/usr/data/users/saulius/crontab/automatic-downloads/current/ACS/lib/dictionaries/cif_core.dic
dictionary named 'cif_core.dic' version 2.4.2 from 2011-04-26.

Automatic conversion script
Id: cif_fix_values 4268 2015-11-12 08:31:59Z antanas 
;
_cod_original_sg_symbol_H-M Pna2(1)
_cod_database_code 1542644

loop_
_symmetry_equiv_pos_as_xyz
'x, y, z'
'-x, -y, z+1/2'
'x+1/2, -y+1/2, z'
'-x+1/2, y+1/2, z+1/2'

loop_
_atom_site_label
_atom_site_type_symbol
_atom_site_fract_x
_atom_site_fract_y
_atom_site_fract_z
_atom_site_U_iso_or_equiv
_atom_site_adp_type
_atom_site_occupancy
_atom_site_symmetry_multiplicity
_atom_site_calc_flag
_atom_site_refinement_flags
B1 B 0.08903(9) 0.9590(2) 0.12926(12) 0.0425(3) Uani 1 1 d .
C1 C 0.15134(8) 0.68543(18) 0.07314(10) 0.0410(3) Uani 1 1 d .
C2 C 0.17195(9) 0.53696(18) 0.11524(11) 0.0487(3) Uani 1 1 d .
H2 H 0.1930 0.4481 0.0855 0.058 Uiso 1 1 calc R
C3 C 0.15535(9) 0.54766(18) 0.20710(10) 0.0469(3) Uani 1 1 d .
H3 H 0.1625 0.4670 0.2512 0.056 Uiso 1 1 calc R
C4 C 0.12555(8) 0.70281(17) 0.22305(10) 0.0405(3) Uani 1 1 d .
C5 C 0.10767(7) 0.77542(17) 0.30655(10) 0.0389(3) Uani 1 1 d .
C6 C 0.08965(7) 0.94147(17) 0.30952(10) 0.0402(3) Uani 1 1 d .
C7 C 0.07951(8) 1.04810(18) 0.38402(11) 0.0460(3) Uani 1 1 d .
H7 H 0.0793 1.0215 0.4466 0.055 Uiso 1 1 calc R
C8 C 0.06989(9) 1.2001(2) 0.34634(13) 0.0525(4) Uani 1 1 d .
H8 H 0.0628 1.2961 0.3789 0.063 Uiso 1 1 calc R
C9 C 0.07272(8) 1.18380(18) 0.25113(12) 0.0484(4) Uani 1 1 d .
H9 H 0.0667 1.2682 0.2091 0.058 Uiso 1 1 calc R
C10 C 0.15944(8) 0.72187(18) -0.02513(10) 0.0413(3) Uani 1 1 d .
C11 C 0.10911(8) 0.8144(2) -0.07519(11) 0.0499(4) Uani 1 1 d .
H11 H 0.0684 0.8594 -0.0448 0.060 Uiso 1 1 calc R
C12 C 0.11756(9) 0.8416(2) -0.16842(11) 0.0495(4) Uani 1 1 d .
H12 H 0.0828 0.9042 -0.2001 0.059 Uiso 1 1 calc R
C13 C 0.17775(8) 0.77602(18) -0.21528(10) 0.0438(3) Uani 1 1 d .
C14 C 0.22860(9) 0.6831(2) -0.16679(11) 0.0520(4) Uani 1 1 d .
H14 H 0.2693 0.6388 -0.1974 0.062 Uiso 1 1 calc R
C15 C 0.21940(8) 0.6559(2) -0.07353(11) 0.0493(3) Uani 1 1 d .
H15 H 0.2539 0.5921 -0.0422 0.059 Uiso 1 1 calc R
C16 C 0.14020(12) 0.8889(2) -0.35847(13) 0.0646(5) Uani 1 1 d .
H16A H 0.0913 0.8428 -0.3522 0.097 Uiso 1 1 calc R
H16B H 0.1546 0.8880 -0.4225 0.097 Uiso 1 1 calc R
H16C H 0.1398 0.9985 -0.3361 0.097 Uiso 1 1 calc R
C17 C 0.11034(8) 0.67943(17) 0.39392(10) 0.0419(3) Uani 1 1 d .
C18 C 0.04363(9) 0.63157(19) 0.43639(11) 0.0498(3) Uani 1 1 d .
C19 C 0.04761(12) 0.5386(2) 0.51631(12) 0.0624(5) Uani 1 1 d .
H19 H 0.0036 0.5065 0.5449 0.075 Uiso 1 1 calc R
C20 C 0.11460(13) 0.4922(2) 0.55468(13) 0.0673(5) Uani 1 1 d .
C21 C 0.17938(12) 0.5421(2) 0.51226(13) 0.0632(5) Uani 1 1 d .
H21 H 0.2249 0.5120 0.5378 0.076 Uiso 1 1 calc R
C22 C 0.17876(9) 0.63586(19) 0.43268(11) 0.0484(3) Uani 1 1 d .
C23 C -0.03133(10) 0.6748(3) 0.39705(15) 0.0718(5) Uani 1 1 d .
H23A H -0.0459 0.7801 0.4189 0.108 Uiso 1 1 calc R
H23B H -0.0674 0.5960 0.4164 0.108 Uiso 1 1 calc R
H23C H -0.0285 0.6760 0.3307 0.108 Uiso 1 1 calc R
C24 C 0.1178(2) 0.3910(3) 0.64199(18) 0.1173(12) Uani 1 1 d .
H24A H 0.0891 0.4426 0.6897 0.176 Uiso 1 1 calc R
H24B H 0.1686 0.3809 0.6619 0.176 Uiso 1 1 calc R
H24C H 0.0977 0.2852 0.6298 0.176 Uiso 1 1 calc R
C25 C 0.25153(10) 0.6915(2) 0.39226(14) 0.0633(5) Uani 1 1 d .
H25A H 0.2886 0.6955 0.4401 0.095 Uiso 1 1 calc R
H25B H 0.2454 0.7975 0.3659 0.095 Uiso 1 1 calc R
H25C H 0.2670 0.6170 0.3450 0.095 Uiso 1 1 calc R
F1 F 0.13193(6) 1.05799(11) 0.07527(7) 0.0620(3) Uani 1 1 d .
F2 F 0.01770(5) 0.94751(13) 0.09411(6) 0.0613(3) Uani 1 1 d .
N1 N 0.12326(6) 0.78578(14) 0.13874(8) 0.0384(3) Uani 1 1 d .
N2 N 0.08546(6) 1.02840(13) 0.22814(9) 0.0412(3) Uani 1 1 d .
O1 O 0.19160(6) 0.79645(14) -0.30637(8) 0.0566(3) Uani 1 1 d .

loop_
_atom_site_aniso_label
_atom_site_aniso_U_11
_atom_site_aniso_U_22
_atom_site_aniso_U_33
_atom_site_aniso_U_23
_atom_site_aniso_U_13
_atom_site_aniso_U_12
B1 0.0444(8) 0.0435(8) 0.0398(9) 0.0019(6) 0.0029(7) 0.0058(6)
C1 0.0382(7) 0.0442(7) 0.0404(7) -0.0038(6) -0.0006(6) 0.0005(5)
C2 0.0591(9) 0.0403(7) 0.0468(8) -0.0058(6) 0.0010(7) 0.0074(6)
C3 0.0557(8) 0.0402(7) 0.0449(8) 0.0025(6) -0.0015(7) 0.0023(6)
C4 0.0427(7) 0.0394(7) 0.0396(7) 0.0021(6) -0.0005(6) -0.0006(5)
C5 0.0367(6) 0.0424(7) 0.0378(7) 0.0006(6) 0.0008(6) -0.0017(5)
C6 0.0380(6) 0.0435(7) 0.0390(7) -0.0011(6) 0.0018(6) -0.0011(5)
C7 0.0433(7) 0.0502(8) 0.0445(8) -0.0083(7) 0.0025(6) -0.0002(6)
C8 0.0529(9) 0.0444(8) 0.0601(10) -0.0122(7) 0.0037(7) 0.0006(7)
C9 0.0526(8) 0.0369(7) 0.0557(10) -0.0011(6) 0.0021(7) -0.0001(6)
C10 0.0406(7) 0.0462(8) 0.0372(7) -0.0042(6) -0.0013(6) -0.0001(6)
C11 0.0403(7) 0.0663(10) 0.0430(8) -0.0048(7) 0.0010(6) 0.0116(7)
C12 0.0446(8) 0.0600(9) 0.0439(8) -0.0008(7) -0.0040(6) 0.0107(6)
C13 0.0424(7) 0.0493(8) 0.0398(8) -0.0039(6) 0.0017(6) -0.0021(6)
C14 0.0451(8) 0.0647(10) 0.0461(8) -0.0011(7) 0.0054(6) 0.0137(7)
C15 0.0467(8) 0.0575(9) 0.0437(8) -0.0017(7) 0.0001(7) 0.0135(7)
C16 0.0782(12) 0.0709(11) 0.0447(9) 0.0065(8) -0.0027(8) 0.0109(10)
C17 0.0527(8) 0.0382(7) 0.0348(7) -0.0014(6) 0.0008(6) -0.0001(6)
C18 0.0583(9) 0.0495(8) 0.0416(8) -0.0057(7) 0.0062(7) -0.0074(7)
C19 0.0861(13) 0.0556(9) 0.0454(9) -0.0022(7) 0.0129(9) -0.0176(9)
C20 0.1118(16) 0.0491(9) 0.0409(9) 0.0045(7) -0.0081(10) -0.0094(10)
C21 0.0858(13) 0.0495(9) 0.0542(10) 0.0001(8) -0.0179(9) 0.0087(9)
C22 0.0570(9) 0.0428(7) 0.0453(8) -0.0047(6) -0.0064(7) 0.0051(6)
C23 0.0509(9) 0.0881(13) 0.0766(13) 0.0066(11) 0.0102(9) -0.0094(9)
C24 0.197(4) 0.0886(17) 0.0662(14) 0.0358(14) -0.0186(18) -0.027(2)
C25 0.0497(9) 0.0696(11) 0.0706(12) -0.0036(9) -0.0075(8) 0.0049(8)
F1 0.0812(7) 0.0491(5) 0.0558(6) 0.0098(4) 0.0223(5) 0.0019(4)
F2 0.0492(5) 0.0799(7) 0.0547(6) -0.0137(5) -0.0096(4) 0.0208(4)
N1 0.0397(6) 0.0406(6) 0.0349(6) 0.0000(5) 0.0017(4) 0.0016(5)
N2 0.0426(6) 0.0371(5) 0.0439(6) 0.0002(5) 0.0028(5) 0.0002(5)
O1 0.0565(6) 0.0733(8) 0.0399(6) 0.0051(5) 0.0044(5) 0.0082(6)

loop_
_atom_type_symbol
_atom_type_description
_atom_type_scat_dispersion_real
_atom_type_scat_dispersion_imag
_atom_type_scat_source
C C 0.0033 0.0016 'International Tables Vol C Tables 4.2.6.8 and 6.1.1.4'
H H 0.0000 0.0000 'International Tables Vol C Tables 4.2.6.8 and 6.1.1.4'
B B 0.0013 0.0007 'International Tables Vol C Tables 4.2.6.8 and 6.1.1.4'
N N 0.0061 0.0033 'International Tables Vol C Tables 4.2.6.8 and 6.1.1.4'
O O 0.0106 0.0060 'International Tables Vol C Tables 4.2.6.8 and 6.1.1.4'
F F 0.0171 0.0103 'International Tables Vol C Tables 4.2.6.8 and 6.1.1.4'

loop_
_geom_angle_atom_site_label_1
_geom_angle_atom_site_label_2
_geom_angle_atom_site_label_3
_geom_angle
F1 B1 F2 110.73(13)
F1 B1 N2 109.35(13)
F2 B1 N2 109.16(12)
F1 B1 N1 112.00(12)
F2 B1 N1 109.53(12)
N2 B1 N1 105.94(11)
N1 C1 C2 108.94(13)
N1 C1 C10 126.30(13)
C2 C1 C10 124.76(13)
C3 C2 C1 107.77(13)
C2 C3 C4 107.56(13)
C5 C4 N1 122.74(13)
C5 C4 C3 128.65(14)
N1 C4 C3 108.29(12)
C4 C5 C6 120.03(13)
C4 C5 C17 120.05(12)
C6 C5 C17 119.87(13)
N2 C6 C7 108.76(12)
N2 C6 C5 119.48(13)
C7 C6 C5 131.56(14)
C8 C7 C6 106.48(15)
C7 C8 C9 107.44(15)
N2 C9 C8 110.19(15)
C11 C10 C15 117.15(14)
C11 C10 C1 123.80(13)
C15 C10 C1 119.00(13)
C12 C11 C10 121.97(14)
C11 C12 C13 120.10(14)
O1 C13 C14 116.21(13)
O1 C13 C12 124.85(14)
C14 C13 C12 118.94(14)
C15 C14 C13 120.50(14)
C14 C15 C10 121.34(14)
C22 C17 C18 120.20(14)
C22 C17 C5 120.29(13)
C18 C17 C5 119.51(13)
C19 C18 C17 118.40(16)
C19 C18 C23 119.44(16)
C17 C18 C23 122.15(15)
C20 C19 C18 122.19(17)
C19 C20 C21 118.35(16)
C19 C20 C24 121.4(2)
C21 C20 C24 120.2(2)
C20 C21 C22 121.95(18)
C21 C22 C17 118.90(16)
C21 C22 C25 119.07(16)
C17 C22 C25 122.01(15)
C1 N1 C4 107.44(11)
C1 N1 B1 130.06(12)
C4 N1 B1 122.41(11)
C9 N2 C6 107.11(13)
C9 N2 B1 126.20(13)
C6 N2 B1 126.56(11)
C13 O1 C16 117.79(13)

loop_
_geom_bond_atom_site_label_1
_geom_bond_atom_site_label_2
_geom_bond_distance
B1 F1 1.3666(19)
B1 F2 1.381(2)
B1 N2 1.540(2)
B1 N1 1.561(2)
C1 N1 1.3556(18)
C1 C2 1.416(2)
C1 C10 1.459(2)
C2 C3 1.363(2)
C3 C4 1.406(2)
C4 C5 1.385(2)
C4 N1 1.3978(17)
C5 C6 1.408(2)
C5 C17 1.491(2)
C6 N2 1.3793(19)
C6 C7 1.402(2)
C7 C8 1.378(2)
C8 C9 1.383(2)
C9 N2 1.3435(19)
C10 C11 1.386(2)
C10 C15 1.394(2)
C11 C12 1.374(2)
C12 C13 1.385(2)
C13 O1 1.3501(18)
C13 C14 1.382(2)
C14 C15 1.376(2)
C16 O1 1.414(2)
C17 C22 1.397(2)
C17 C18 1.402(2)
C18 C19 1.388(2)
C18 C23 1.504(3)
C19 C20 1.378(3)
C20 C21 1.378(3)
C20 C24 1.514(3)
C21 C22 1.386(2)
C22 C25 1.503(2)
